data_4112324
loop_
_publ_author_name
'Vladimir V. Grushin'
'William J. Marshall'

_publ_section_title
;
 The Fluoro Analogue of Wilkinson's Catalyst and Unexpected Ph-Cl
 Activation
;
_journal_name_full 'Journal of the American Chemical Society'
_journal_page_first 3068
_journal_page_last 3069
_journal_paper_doi 10.1021/ja049844z
_journal_volume 126
_journal_year 2004
_chemical_formula_sum 'C48 H40 Cl F P3 Rh'
_chemical_formula_weight 867.07
_chemical_name_systematic
;
 ?
;
_space_group_IT_number 14
_symmetry_cell_setting monoclinic
_symmetry_space_group_name_Hall '-P 2yn'
_symmetry_space_group_name_H-M 'P 1 21/n 1'
_atom_sites_solution_hydrogens geom
_atom_sites_solution_primary direct
_atom_sites_solution_secondary difmap
_audit_creation_method SHELXL-97
_cell_angle_alpha 90.00
_cell_angle_beta 94.235(2)
_cell_angle_gamma 90.00
_cell_formula_units_Z 4
_cell_length_a 12.3701(12)
_cell_length_b 20.380(2)
_cell_length_c 15.7908(16)
_cell_measurement_temperature 293(2)
_cell_volume 3970.0(7)
_computing_cell_refinement 'Bruker XSCANS'
_computing_data_collection 'Bruker XSCANS'
_computing_data_reduction 'Bruker SHELXTL'
_computing_molecular_graphics 'Bruker SHELXTL'
_computing_publication_material 'Bruker SHELXTL'
_computing_structure_refinement 'SHELXL-97 (Sheldrick, 1997)'
_computing_structure_solution 'SHELXS-97 (Sheldrick, 1990)'
_diffrn_ambient_temperature 293(2)
_diffrn_measured_fraction_theta_full 0.930
_diffrn_measured_fraction_theta_max 0.930
_diffrn_measurement_device_type 'Bruker P4'
_diffrn_measurement_method '\w scans'
_diffrn_radiation_monochromator graphite
_diffrn_radiation_source 'fine-focus sealed tube'
_diffrn_radiation_type MoK\a
_diffrn_radiation_wavelength 0.71069
_diffrn_reflns_av_R_equivalents 0.0575
_diffrn_reflns_av_sigmaI/netI 0.0829
_diffrn_reflns_limit_h_max 16
_diffrn_reflns_limit_h_min -16
_diffrn_reflns_limit_k_max 24
_diffrn_reflns_limit_k_min -26
_diffrn_reflns_limit_l_max 21
_diffrn_reflns_limit_l_min -15
_diffrn_reflns_number 25265
_diffrn_reflns_theta_full 28.30
_diffrn_reflns_theta_max 28.30
_diffrn_reflns_theta_min 1.63
_exptl_absorpt_coefficient_mu 0.658
_exptl_absorpt_correction_type none
_exptl_crystal_colour gold
_exptl_crystal_density_diffrn 1.451
_exptl_crystal_density_meas hemisphere
_exptl_crystal_description rod
_exptl_crystal_F_000 1776
_exptl_crystal_size_max .03
_exptl_crystal_size_mid .03
_exptl_crystal_size_min .17
_refine_diff_density_max 0.869
_refine_diff_density_min -0.436
_refine_diff_density_rms 0.104
_refine_ls_extinction_method none
_refine_ls_goodness_of_fit_ref 1.005
_refine_ls_hydrogen_treatment mixed
_refine_ls_matrix_type full
_refine_ls_number_parameters 487
_refine_ls_number_reflns 9179
_refine_ls_number_restraints 0
_refine_ls_restrained_S_all 1.005
_refine_ls_R_factor_all 0.0999
_refine_ls_R_factor_gt 0.0466
_refine_ls_shift/su_max 0.001
_refine_ls_shift/su_mean 0.000
_refine_ls_structure_factor_coef Fsqd
_refine_ls_weighting_details 'calc w=1/[\s^2^(Fo^2^)+(0.0429P)^2^+3.5277P] where P=(Fo^2^+2Fc^2^)/3'
_refine_ls_weighting_scheme calc
_refine_ls_wR_factor_gt 0.0942
_refine_ls_wR_factor_ref 0.1151
_reflns_number_gt 5652
_reflns_number_total 9179
_reflns_threshold_expression >2sigma(I)
_cod_data_source_file ja049844zsi20040115_093531.cif
_cod_data_source_block 03337
_cod_original_cell_volume 3970.1(7)
_cod_database_code 4112324

loop_
_symmetry_equiv_pos_as_xyz
'x, y, z'
'-x+1/2, y+1/2, -z+1/2'
'-x, -y, -z'
'x-1/2, -y-1/2, z-1/2'

loop_
_atom_site_label
_atom_site_type_symbol
_atom_site_fract_x
_atom_site_fract_y
_atom_site_fract_z
_atom_site_U_iso_or_equiv
_atom_site_adp_type
_atom_site_occupancy
_atom_site_symmetry_multiplicity
_atom_site_calc_flag
_atom_site_refinement_flags
Rh1 Rh 0.08019(2) 0.273558(14) 0.21247(2) 0.02348(9) Uani 1 1 d .
Cl1 Cl 0.25644(8) 0.32054(5) 0.20304(7) 0.0337(2) Uani 1 1 d .
P1 P -0.08128(8) 0.23420(5) 0.21267(7) 0.0267(2) Uani 1 1 d .
P2 P 0.03433(8) 0.37947(5) 0.25308(7) 0.0250(2) Uani 1 1 d .
P3 P 0.14581(8) 0.17506(5) 0.16388(7) 0.0238(2) Uani 1 1 d .
F1 F -0.10006(17) 0.16497(10) 0.16411(15) 0.0334(5) Uani 1 1 d .
C1 C -0.1349(3) 0.20929(19) 0.3117(3) 0.0273(9) Uani 1 1 d .
C2 C -0.0864(3) 0.22945(19) 0.3887(3) 0.0331(9) Uani 1 1 d .
H2A H -0.0293 0.2592 0.3903 0.040 Uiso 1 1 calc R
C3 C -0.1226(4) 0.2054(2) 0.4644(3) 0.0371(10) Uani 1 1 d .
H3A H -0.0906 0.2198 0.5162 0.044 Uiso 1 1 calc R
C4 C -0.2052(4) 0.1605(2) 0.4625(3) 0.0487(12) Uani 1 1 d .
H4A H -0.2284 0.1438 0.5129 0.058 Uiso 1 1 calc R
C5 C -0.2541(4) 0.1400(2) 0.3852(3) 0.0525(13) Uani 1 1 d .
H5A H -0.3107 0.1099 0.3840 0.063 Uiso 1 1 calc R
C6 C -0.2196(4) 0.1640(2) 0.3102(3) 0.0456(12) Uani 1 1 d .
H6A H -0.2527 0.1499 0.2585 0.055 Uiso 1 1 calc R
C7 C -0.1921(3) 0.27712(18) 0.1530(3) 0.0312(9) Uani 1 1 d .
C8 C -0.2902(3) 0.2929(2) 0.1861(3) 0.0392(11) Uani 1 1 d .
H8A H -0.3009 0.2837 0.2425 0.047 Uiso 1 1 calc R
C9 C -0.3720(4) 0.3225(2) 0.1342(4) 0.0544(14) Uani 1 1 d .
H9A H -0.4378 0.3328 0.1560 0.065 Uiso 1 1 calc R
C10 C -0.3558(4) 0.3366(2) 0.0513(4) 0.0635(17) Uani 1 1 d .
H10A H -0.4104 0.3569 0.0171 0.076 Uiso 1 1 calc R
C11 C -0.2590(5) 0.3209(3) 0.0181(4) 0.0606(16) Uani 1 1 d .
H11A H -0.2491 0.3299 -0.0385 0.073 Uiso 1 1 calc R
C12 C -0.1763(4) 0.2918(2) 0.0690(3) 0.0446(12) Uani 1 1 d .
H12A H -0.1105 0.2821 0.0469 0.054 Uiso 1 1 calc R
C13 C 0.0782(3) 0.43877(19) 0.1766(3) 0.0298(9) Uani 1 1 d .
C14 C 0.0813(4) 0.4184(2) 0.0933(3) 0.0475(12) Uani 1 1 d .
H14A H 0.0632 0.3753 0.0790 0.057 Uiso 1 1 calc R
C15 C 0.1112(5) 0.4611(3) 0.0304(3) 0.0631(16) Uani 1 1 d .
H15A H 0.1113 0.4467 -0.0254 0.076 Uiso 1 1 calc R
C16 C 0.1406(4) 0.5249(3) 0.0506(4) 0.0593(15) Uani 1 1 d .
H16A H 0.1640 0.5530 0.0092 0.071 Uiso 1 1 calc R
C17 C 0.1351(4) 0.5459(3) 0.1310(3) 0.0600(15) Uani 1 1 d .
H17A H 0.1523 0.5892 0.1446 0.072 Uiso 1 1 calc R
C18 C 0.1042(4) 0.5041(2) 0.1935(3) 0.0452(12) Uani 1 1 d .
H18A H 0.1008 0.5200 0.2484 0.054 Uiso 1 1 calc R
C19 C 0.1013(3) 0.40079(17) 0.3572(2) 0.0238(8) Uani 1 1 d .
C20 C 0.1693(3) 0.35515(19) 0.3997(3) 0.0297(9) Uani 1 1 d .
H20A H 0.1808 0.3148 0.3744 0.036 Uiso 1 1 calc R
C21 C 0.2196(3) 0.3686(2) 0.4783(3) 0.0348(10) Uani 1 1 d .
H21A H 0.2635 0.3371 0.5061 0.042 Uiso 1 1 calc R
C22 C 0.2051(3) 0.4284(2) 0.5159(3) 0.0353(10) Uani 1 1 d .
H22A H 0.2415 0.4382 0.5680 0.042 Uiso 1 1 calc R
C23 C 0.1360(3) 0.4743(2) 0.4760(3) 0.0333(10) Uani 1 1 d .
H23A H 0.1249 0.5145 0.5018 0.040 Uiso 1 1 calc R
C24 C 0.0837(3) 0.46020(19) 0.3977(3) 0.0296(9) Uani 1 1 d .
H24A H 0.0361 0.4907 0.3718 0.036 Uiso 1 1 calc R
C25 C -0.1043(3) 0.40927(18) 0.2660(3) 0.0266(9) Uani 1 1 d .
C26 C -0.1549(3) 0.39421(19) 0.3389(3) 0.0316(10) Uani 1 1 d .
H26A H -0.1190 0.3684 0.3807 0.038 Uiso 1 1 calc R
C27 C -0.2589(3) 0.4172(2) 0.3504(3) 0.0368(10) Uani 1 1 d .
H27A H -0.2917 0.4068 0.3998 0.044 Uiso 1 1 calc R
C28 C -0.3133(4) 0.4551(2) 0.2889(3) 0.0441(12) Uani 1 1 d .
H28A H -0.3826 0.4706 0.2966 0.053 Uiso 1 1 calc R
C29 C -0.2642(4) 0.4698(2) 0.2158(3) 0.0453(12) Uani 1 1 d .
H29A H -0.3009 0.4950 0.1739 0.054 Uiso 1 1 calc R
C30 C -0.1604(3) 0.44726(19) 0.2041(3) 0.0362(10) Uani 1 1 d .
H30A H -0.1281 0.4577 0.1545 0.043 Uiso 1 1 calc R
C31 C 0.2924(3) 0.16752(17) 0.1542(3) 0.0260(9) Uani 1 1 d .
C32 C 0.3374(3) 0.14958(19) 0.0805(3) 0.0317(10) Uani 1 1 d .
H32A H 0.2927 0.1427 0.0313 0.038 Uiso 1 1 calc R
C33 C 0.4490(3) 0.1416(2) 0.0786(3) 0.0382(11) Uani 1 1 d .
H33A H 0.4783 0.1295 0.0283 0.046 Uiso 1 1 calc R
C34 C 0.5149(3) 0.1514(2) 0.1497(3) 0.0436(12) Uani 1 1 d .
H34A H 0.5894 0.1460 0.1482 0.052 Uiso 1 1 calc R
C35 C 0.4722(4) 0.1692(3) 0.2235(3) 0.0542(14) Uani 1 1 d .
H35A H 0.5176 0.1751 0.2725 0.065 Uiso 1 1 calc R
C36 C 0.3618(3) 0.1784(2) 0.2258(3) 0.0414(11) Uani 1 1 d .
H36A H 0.3338 0.1921 0.2759 0.050 Uiso 1 1 calc R
C37 C 0.1230(3) 0.09874(18) 0.2219(3) 0.0268(9) Uani 1 1 d .
C38 C 0.0789(3) 0.1008(2) 0.2990(3) 0.0341(10) Uani 1 1 d .
H38A H 0.0576 0.1409 0.3205 0.041 Uiso 1 1 calc R
C39 C 0.0656(4) 0.0435(2) 0.3457(3) 0.0443(12) Uani 1 1 d .
H39A H 0.0343 0.0451 0.3974 0.053 Uiso 1 1 calc R
C40 C 0.0995(4) -0.0157(2) 0.3142(3) 0.0447(12) Uani 1 1 d .
H40A H 0.0908 -0.0541 0.3449 0.054 Uiso 1 1 calc R
C41 C 0.1456(4) -0.0183(2) 0.2383(3) 0.0405(11) Uani 1 1 d .
H41A H 0.1691 -0.0583 0.2180 0.049 Uiso 1 1 calc R
C42 C 0.1574(3) 0.03829(19) 0.1914(3) 0.0333(10) Uani 1 1 d .
H42A H 0.1883 0.0362 0.1395 0.040 Uiso 1 1 calc R
C43 C 0.0886(3) 0.16291(19) 0.0550(2) 0.0266(9) Uani 1 1 d .
C44 C 0.1008(4) 0.2150(2) -0.0013(3) 0.0368(10) Uani 1 1 d .
H44A H 0.1411 0.2517 0.0164 0.044 Uiso 1 1 calc R
C45 C 0.0537(4) 0.2121(2) -0.0822(3) 0.0497(13) Uani 1 1 d .
H45A H 0.0632 0.2467 -0.1193 0.060 Uiso 1 1 calc R
C46 C -0.0078(4) 0.1587(3) -0.1100(3) 0.0483(13) Uani 1 1 d .
H46A H -0.0412 0.1578 -0.1647 0.058 Uiso 1 1 calc R
C47 C -0.0189(3) 0.1070(2) -0.0560(3) 0.0414(11) Uani 1 1 d .
H47A H -0.0589 0.0705 -0.0747 0.050 Uiso 1 1 calc R
C48 C 0.0285(3) 0.1084(2) 0.0262(3) 0.0316(10) Uani 1 1 d .
H48A H 0.0203 0.0730 0.0623 0.038 Uiso 1 1 calc R

loop_
_atom_site_aniso_label
_atom_site_aniso_U_11
_atom_site_aniso_U_22
_atom_site_aniso_U_33
_atom_site_aniso_U_23
_atom_site_aniso_U_13
_atom_site_aniso_U_12
Rh1 0.02409(16) 0.01924(15) 0.02720(18) -0.00420(13) 0.00257(12) -0.00088(13)
Cl1 0.0294(5) 0.0247(5) 0.0477(7) -0.0075(5) 0.0083(5) -0.0040(4)
P1 0.0271(5) 0.0252(5) 0.0277(6) -0.0041(4) 0.0015(4) -0.0023(4)
P2 0.0266(5) 0.0212(5) 0.0274(6) -0.0028(4) 0.0026(4) 0.0005(4)
P3 0.0259(5) 0.0203(5) 0.0249(6) -0.0039(4) -0.0001(4) -0.0005(4)
F1 0.0334(12) 0.0307(12) 0.0364(14) -0.0076(10) 0.0041(11) -0.0063(10)
C1 0.0210(19) 0.031(2) 0.030(2) -0.0015(17) 0.0030(17) 0.0018(16)
C2 0.031(2) 0.026(2) 0.043(3) -0.003(2) 0.0031(19) 0.0008(18)
C3 0.044(3) 0.035(2) 0.032(3) -0.0027(19) 0.001(2) 0.011(2)
C4 0.054(3) 0.051(3) 0.043(3) 0.008(2) 0.015(3) 0.006(2)
C5 0.047(3) 0.055(3) 0.057(4) 0.003(3) 0.012(3) -0.017(2)
C6 0.044(3) 0.050(3) 0.042(3) 0.001(2) 0.002(2) -0.014(2)
C7 0.032(2) 0.022(2) 0.038(3) -0.0014(18) -0.0086(19) -0.0040(18)
C8 0.030(2) 0.038(2) 0.048(3) 0.000(2) -0.004(2) -0.0026(19)
C9 0.034(3) 0.044(3) 0.082(4) 0.006(3) -0.017(3) 0.001(2)
C10 0.054(3) 0.044(3) 0.087(5) 0.021(3) -0.034(3) -0.008(3)
C11 0.069(4) 0.053(3) 0.055(4) 0.023(3) -0.027(3) -0.023(3)
C12 0.049(3) 0.043(3) 0.041(3) 0.007(2) -0.004(2) -0.010(2)
C13 0.029(2) 0.031(2) 0.029(2) 0.0006(18) 0.0048(18) 0.0036(18)
C14 0.069(3) 0.034(3) 0.042(3) -0.002(2) 0.017(3) 0.010(2)
C15 0.093(4) 0.058(4) 0.041(3) 0.004(3) 0.022(3) 0.023(3)
C16 0.072(4) 0.057(3) 0.051(4) 0.019(3) 0.015(3) -0.004(3)
C17 0.077(4) 0.054(3) 0.048(4) 0.015(3) 0.003(3) -0.023(3)
C18 0.056(3) 0.042(3) 0.038(3) 0.000(2) 0.003(2) -0.013(2)
C19 0.0208(19) 0.0211(19) 0.030(2) -0.0048(16) 0.0075(17) -0.0067(15)
C20 0.028(2) 0.027(2) 0.034(3) -0.0038(18) 0.0024(19) 0.0013(17)
C21 0.028(2) 0.039(2) 0.038(3) 0.006(2) 0.0005(19) -0.0024(19)
C22 0.030(2) 0.047(3) 0.029(2) -0.005(2) 0.0017(19) -0.013(2)
C23 0.034(2) 0.031(2) 0.035(3) -0.0126(19) 0.005(2) -0.0065(19)
C24 0.028(2) 0.026(2) 0.035(3) -0.0048(18) 0.0067(19) 0.0013(17)
C25 0.028(2) 0.023(2) 0.028(2) -0.0051(16) 0.0025(18) 0.0000(16)
C26 0.030(2) 0.029(2) 0.035(3) -0.0048(18) -0.0010(19) 0.0017(18)
C27 0.031(2) 0.048(3) 0.032(3) -0.005(2) 0.005(2) -0.007(2)
C28 0.028(2) 0.049(3) 0.055(3) -0.005(2) -0.004(2) 0.007(2)
C29 0.034(2) 0.048(3) 0.053(3) 0.013(2) -0.008(2) 0.008(2)
C30 0.034(2) 0.035(2) 0.039(3) 0.007(2) -0.003(2) -0.0012(19)
C31 0.025(2) 0.0157(18) 0.037(2) -0.0051(16) 0.0003(18) -0.0025(15)
C32 0.028(2) 0.034(2) 0.032(3) -0.0055(18) -0.0032(19) 0.0001(18)
C33 0.030(2) 0.042(3) 0.044(3) -0.005(2) 0.009(2) 0.000(2)
C34 0.026(2) 0.043(3) 0.061(3) -0.018(2) -0.001(2) -0.001(2)
C35 0.035(3) 0.069(4) 0.056(4) -0.026(3) -0.014(2) 0.006(2)
C36 0.036(2) 0.044(3) 0.043(3) -0.017(2) -0.004(2) 0.008(2)
C37 0.029(2) 0.0194(19) 0.031(2) -0.0003(16) -0.0023(18) 0.0017(16)
C38 0.034(2) 0.029(2) 0.039(3) 0.0000(19) 0.000(2) 0.0039(18)
C39 0.046(3) 0.051(3) 0.037(3) 0.012(2) 0.005(2) 0.001(2)
C40 0.047(3) 0.028(2) 0.057(3) 0.012(2) -0.008(3) -0.007(2)
C41 0.044(3) 0.022(2) 0.054(3) 0.000(2) -0.009(2) -0.0002(19)
C42 0.033(2) 0.031(2) 0.036(3) -0.0047(19) -0.001(2) 0.0032(18)
C43 0.026(2) 0.030(2) 0.024(2) -0.0023(17) 0.0012(17) 0.0080(17)
C44 0.045(3) 0.032(2) 0.033(3) 0.0017(19) 0.002(2) 0.0011(19)
C45 0.065(3) 0.051(3) 0.035(3) 0.011(2) 0.008(3) 0.010(3)
C46 0.041(3) 0.072(4) 0.030(3) -0.008(3) -0.007(2) 0.009(3)
C47 0.027(2) 0.059(3) 0.038(3) -0.011(2) -0.003(2) -0.003(2)
C48 0.028(2) 0.038(2) 0.028(2) -0.0067(19) 0.0025(18) -0.0028(18)

loop_
_atom_type_symbol
_atom_type_description
_atom_type_scat_dispersion_real
_atom_type_scat_dispersion_imag
_atom_type_scat_source
C C 0.0033 0.0016 'International Tables Vol C Tables 4.2.6.8 and 6.1.1.4'
H H 0.0000 0.0000 'International Tables Vol C Tables 4.2.6.8 and 6.1.1.4'
Cl Cl 0.1484 0.1585 'International Tables Vol C Tables 4.2.6.8 and 6.1.1.4'
F F 0.0171 0.0103 'International Tables Vol C Tables 4.2.6.8 and 6.1.1.4'
P P 0.1023 0.0942 'International Tables Vol C Tables 4.2.6.8 and 6.1.1.4'
Rh Rh -1.1178 0.9187 'International Tables Vol C Tables 4.2.6.8 and 6.1.1.4'

loop_
_geom_angle_atom_site_label_1
_geom_angle_atom_site_label_2
_geom_angle_atom_site_label_3
_geom_angle
P1 Rh1 P3 91.46(4)
P1 Rh1 P2 95.73(4)
P3 Rh1 P2 172.10(4)
P1 Rh1 Cl1 176.13(4)
P3 Rh1 Cl1 89.03(3)
P2 Rh1 Cl1 83.58(3)
F1 P1 C1 96.65(15)
F1 P1 C7 95.57(15)
C1 P1 C7 105.68(19)
F1 P1 Rh1 115.21(9)
C1 P1 Rh1 120.23(13)
C7 P1 Rh1 118.78(13)
C13 P2 C19 107.47(18)
C13 P2 C25 100.36(18)
C19 P2 C25 100.63(17)
C13 P2 Rh1 109.98(13)
C19 P2 Rh1 111.22(12)
C25 P2 Rh1 125.58(12)
C43 P3 C31 103.09(18)
C43 P3 C37 106.96(18)
C31 P3 C37 99.19(17)
C43 P3 Rh1 107.94(12)
C31 P3 Rh1 118.16(12)
C37 P3 Rh1 119.84(13)
C2 C1 C6 119.3(4)
C2 C1 P1 120.9(3)
C6 C1 P1 119.5(3)
C1 C2 C3 120.3(4)
C4 C3 C2 120.1(4)
C3 C4 C5 119.8(4)
C6 C5 C4 120.5(5)
C5 C6 C1 120.0(5)
C12 C7 C8 119.8(4)
C12 C7 P1 116.3(3)
C8 C7 P1 123.9(3)
C9 C8 C7 119.6(5)
C10 C9 C8 120.2(5)
C9 C10 C11 120.4(5)
C10 C11 C12 120.2(5)
C11 C12 C7 119.7(5)
C14 C13 C18 116.6(4)
C14 C13 P2 117.5(3)
C18 C13 P2 125.8(3)
C13 C14 C15 121.2(5)
C16 C15 C14 120.3(5)
C17 C16 C15 119.0(5)
C16 C17 C18 121.0(5)
C17 C18 C13 121.8(5)
C20 C19 C24 117.9(4)
C20 C19 P2 119.3(3)
C24 C19 P2 122.7(3)
C21 C20 C19 121.3(4)
C22 C21 C20 120.1(4)
C21 C22 C23 119.9(4)
C24 C23 C22 119.9(4)
C23 C24 C19 120.8(4)
C26 C25 C30 118.3(4)
C26 C25 P2 120.0(3)
C30 C25 P2 121.7(3)
C25 C26 C27 120.9(4)
C28 C27 C26 120.3(4)
C29 C28 C27 119.4(4)
C28 C29 C30 120.7(4)
C29 C30 C25 120.5(4)
C32 C31 C36 117.9(4)
C32 C31 P3 123.8(3)
C36 C31 P3 118.3(3)
C31 C32 C33 120.8(4)
C34 C33 C32 120.2(4)
C33 C34 C35 120.0(4)
C34 C35 C36 120.3(4)
C35 C36 C31 120.7(4)
C38 C37 C42 119.0(4)
C38 C37 P3 120.2(3)
C42 C37 P3 120.7(3)
C37 C38 C39 120.8(4)
C40 C39 C38 119.4(4)
C41 C40 C39 120.4(4)
C40 C41 C42 120.3(4)
C41 C42 C37 120.1(4)
C48 C43 C44 118.5(4)
C48 C43 P3 125.1(3)
C44 C43 P3 116.3(3)
C45 C44 C43 120.2(4)
C44 C45 C46 121.2(5)
C47 C46 C45 119.1(5)
C46 C47 C48 120.9(4)
C47 C48 C43 120.1(4)

loop_
_geom_bond_atom_site_label_1
_geom_bond_atom_site_label_2
_geom_bond_distance
Rh1 P1 2.1527(10)
Rh1 P3 2.3173(10)
Rh1 P2 2.3337(10)
Rh1 Cl1 2.3960(10)
P1 F1 1.614(2)
P1 C1 1.815(4)
P1 C7 1.828(4)
P2 C13 1.819(4)
P2 C19 1.837(4)
P2 C25 1.844(4)
P3 C43 1.827(4)
P3 C31 1.837(4)
P3 C37 1.838(4)
C1 C2 1.379(6)
C1 C6 1.396(6)
C2 C3 1.396(6)
C3 C4 1.371(6)
C4 C5 1.385(7)
C5 C6 1.378(6)
C7 C12 1.387(6)
C7 C8 1.394(6)
C8 C9 1.392(6)
C9 C10 1.371(7)
C10 C11 1.379(8)
C11 C12 1.387(6)
C13 C14 1.383(6)
C13 C18 1.390(6)
C14 C15 1.391(7)
C15 C16 1.382(7)
C16 C17 1.345(7)
C17 C18 1.379(6)
C19 C20 1.393(5)
C19 C24 1.394(5)
C20 C21 1.374(6)
C21 C22 1.374(6)
C22 C23 1.386(6)
C23 C24 1.382(6)
C25 C26 1.385(5)
C25 C30 1.392(5)
C26 C27 1.393(5)
C27 C28 1.378(6)
C28 C29 1.376(7)
C29 C30 1.389(6)
C31 C32 1.376(5)
C31 C36 1.387(6)
C32 C33 1.393(5)
C33 C34 1.353(6)
C34 C35 1.364(7)
C35 C36 1.382(6)
C37 C38 1.371(6)
C37 C42 1.401(5)
C38 C39 1.398(6)
C39 C40 1.381(6)
C40 C41 1.367(7)
C41 C42 1.384(6)
C43 C48 1.393(5)
C43 C44 1.400(5)
C44 C45 1.365(6)
C45 C46 1.380(7)
C46 C47 1.368(7)
C47 C48 1.384(6)

loop_
_geom_torsion_atom_site_label_1
_geom_torsion_atom_site_label_2
_geom_torsion_atom_site_label_3
_geom_torsion_atom_site_label_4
_geom_torsion
P3 Rh1 P1 F1 -12.33(11)
P2 Rh1 P1 F1 164.38(11)
Cl1 Rh1 P1 F1 84.8(6)
P3 Rh1 P1 C1 102.66(15)
P2 Rh1 P1 C1 -80.63(15)
Cl1 Rh1 P1 C1 -160.2(6)
P3 Rh1 P1 C7 -124.73(16)
P2 Rh1 P1 C7 51.98(16)
Cl1 Rh1 P1 C7 -27.6(6)
P1 Rh1 P2 C13 -125.01(14)
P3 Rh1 P2 C13 30.3(3)
Cl1 Rh1 P2 C13 51.16(14)
P1 Rh1 P2 C19 116.07(13)
P3 Rh1 P2 C19 -88.6(3)
Cl1 Rh1 P2 C19 -67.77(13)
P1 Rh1 P2 C25 -5.32(17)
P3 Rh1 P2 C25 150.0(3)
Cl1 Rh1 P2 C25 170.84(17)
P1 Rh1 P3 C43 68.28(14)
P2 Rh1 P3 C43 -87.2(3)
Cl1 Rh1 P3 C43 -107.88(14)
P1 Rh1 P3 C31 -175.41(16)
P2 Rh1 P3 C31 29.1(3)
Cl1 Rh1 P3 C31 8.44(16)
P1 Rh1 P3 C37 -54.35(15)
P2 Rh1 P3 C37 150.2(3)
Cl1 Rh1 P3 C37 129.49(15)
F1 P1 C1 C2 140.5(3)
C7 P1 C1 C2 -121.7(3)
Rh1 P1 C1 C2 16.2(4)
F1 P1 C1 C6 -33.0(4)
C7 P1 C1 C6 64.7(4)
Rh1 P1 C1 C6 -157.4(3)
C6 C1 C2 C3 -0.8(6)
P1 C1 C2 C3 -174.4(3)
C1 C2 C3 C4 1.3(6)
C2 C3 C4 C5 -1.2(7)
C3 C4 C5 C6 0.7(8)
C4 C5 C6 C1 -0.1(8)
C2 C1 C6 C5 0.2(7)
P1 C1 C6 C5 173.9(4)
F1 P1 C7 C12 -71.5(3)
C1 P1 C7 C12 -170.0(3)
Rh1 P1 C7 C12 51.3(4)
F1 P1 C7 C8 105.9(3)
C1 P1 C7 C8 7.4(4)
Rh1 P1 C7 C8 -131.2(3)
C12 C7 C8 C9 0.8(6)
P1 C7 C8 C9 -176.6(3)
C7 C8 C9 C10 -0.5(7)
C8 C9 C10 C11 0.7(8)
C9 C10 C11 C12 -1.2(8)
C10 C11 C12 C7 1.4(7)
C8 C7 C12 C11 -1.2(6)
P1 C7 C12 C11 176.3(3)
C19 P2 C13 C14 151.1(3)
C25 P2 C13 C14 -104.1(4)
Rh1 P2 C13 C14 29.9(4)
C19 P2 C13 C18 -32.0(4)
C25 P2 C13 C18 72.7(4)
Rh1 P2 C13 C18 -153.2(4)
C18 C13 C14 C15 1.2(7)
P2 C13 C14 C15 178.3(4)
C13 C14 C15 C16 1.4(8)
C14 C15 C16 C17 -3.1(9)
C15 C16 C17 C18 2.3(9)
C16 C17 C18 C13 0.3(8)
C14 C13 C18 C17 -2.0(7)
P2 C13 C18 C17 -178.9(4)
C13 P2 C19 C20 -120.2(3)
C25 P2 C19 C20 135.3(3)
Rh1 P2 C19 C20 0.3(3)
C13 P2 C19 C24 62.5(3)
C25 P2 C19 C24 -42.0(3)
Rh1 P2 C19 C24 -177.0(3)
C24 C19 C20 C21 -1.5(6)
P2 C19 C20 C21 -178.9(3)
C19 C20 C21 C22 -1.3(6)
C20 C21 C22 C23 2.7(6)
C21 C22 C23 C24 -1.3(6)
C22 C23 C24 C19 -1.5(6)
C20 C19 C24 C23 2.8(6)
P2 C19 C24 C23 -179.8(3)
C13 P2 C25 C26 -157.0(3)
C19 P2 C25 C26 -46.9(3)
Rh1 P2 C25 C26 79.1(3)
C13 P2 C25 C30 22.7(4)
C19 P2 C25 C30 132.8(3)
Rh1 P2 C25 C30 -101.2(3)
C30 C25 C26 C27 -0.8(6)
P2 C25 C26 C27 179.0(3)
C25 C26 C27 C28 0.4(6)
C26 C27 C28 C29 0.3(7)
C27 C28 C29 C30 -0.6(7)
C28 C29 C30 C25 0.2(7)
C26 C25 C30 C29 0.5(6)
P2 C25 C30 C29 -179.2(3)
C43 P3 C31 C32 -6.2(4)
C37 P3 C31 C32 103.7(4)
Rh1 P3 C31 C32 -125.1(3)
C43 P3 C31 C36 176.0(3)
C37 P3 C31 C36 -74.1(3)
Rh1 P3 C31 C36 57.1(3)
C36 C31 C32 C33 1.0(6)
P3 C31 C32 C33 -176.8(3)
C31 C32 C33 C34 0.1(6)
C32 C33 C34 C35 0.0(7)
C33 C34 C35 C36 -1.2(8)
C34 C35 C36 C31 2.4(8)
C32 C31 C36 C35 -2.3(6)
P3 C31 C36 C35 175.7(4)
C43 P3 C37 C38 -130.9(3)
C31 P3 C37 C38 122.3(3)
Rh1 P3 C37 C38 -7.8(4)
C43 P3 C37 C42 53.8(4)
C31 P3 C37 C42 -53.0(3)
Rh1 P3 C37 C42 176.9(3)
C42 C37 C38 C39 -1.7(6)
P3 C37 C38 C39 -177.1(3)
C37 C38 C39 C40 1.3(7)
C38 C39 C40 C41 0.1(7)
C39 C40 C41 C42 -1.0(7)
C40 C41 C42 C37 0.6(6)
C38 C37 C42 C41 0.7(6)
P3 C37 C42 C41 176.1(3)
C31 P3 C43 C48 110.7(3)
C37 P3 C43 C48 6.7(4)
Rh1 P3 C43 C48 -123.5(3)
C31 P3 C43 C44 -73.8(3)
C37 P3 C43 C44 -177.8(3)
Rh1 P3 C43 C44 52.0(3)
C48 C43 C44 C45 0.6(6)
P3 C43 C44 C45 -175.2(3)
C43 C44 C45 C46 0.8(7)
C44 C45 C46 C47 -1.9(7)
C45 C46 C47 C48 1.4(7)
C46 C47 C48 C43 0.0(6)
C44 C43 C48 C47 -1.0(6)
P3 C43 C48 C47 174.4(3)
